data_4121552
loop_
_publ_author_name
'Hicks, Jamie'
'Hoyer, Chad E.'
'Moubaraki, Boujemaa'
'Manni, Giovanni Li'
'Carter, Emma'
'Murphy, Damien M.'
'Murray, Keith S.'
'Gagliardi, Laura'
'Jones, Cameron'

_publ_section_title
;
 A two-coordinate manganese(0) complex with an unsupported mn-mg bond:
 allowing access to low coordinate homo- and heterobimetallic compounds.
;
_journal_issue 14
_journal_name_full 'Journal of the American Chemical Society'
_journal_page_first 5283
_journal_page_last 5286
_journal_paper_doi 10.1021/ja5021348
_journal_volume 136
_journal_year 2014
_chemical_formula_sum 'C76 H101 Mg Mn N3 O2 Si'
_chemical_formula_weight 1195.94
_chemical_name_systematic
; 
 ? 
;
_space_group_IT_number 2
_symmetry_cell_setting triclinic
_symmetry_space_group_name_Hall '-P 1'
_symmetry_space_group_name_H-M 'P -1'
_atom_sites_solution_hydrogens geom
_atom_sites_solution_primary direct
_atom_sites_solution_secondary difmap
_audit_creation_method SHELXL-97
_cell_angle_alpha 88.295(2)
_cell_angle_beta 89.900(2)
_cell_angle_gamma 76.256(2)
_cell_formula_units_Z 2
_cell_length_a 10.2192(4)
_cell_length_b 14.5682(5)
_cell_length_c 23.4367(8)
_cell_measurement_temperature 123(2)
_cell_volume 3387.7(2)
_computing_structure_refinement 'SHELXL-97 (Sheldrick, 1997)'
_computing_structure_solution 'SHELXS-97 (Sheldrick, 1990)'
_diffrn_ambient_temperature 123(2)
_diffrn_measured_fraction_theta_full 0.994
_diffrn_measured_fraction_theta_max 0.994
_diffrn_measurement_device_type 'Bruker Apex X8'
_diffrn_radiation_monochromator graphite
_diffrn_radiation_source 'fine-focus sealed tube'
_diffrn_radiation_type MoK\a
_diffrn_radiation_wavelength 0.71073
_diffrn_reflns_av_R_equivalents 0.0468
_diffrn_reflns_av_sigmaI/netI 0.0600
_diffrn_reflns_limit_h_max 12
_diffrn_reflns_limit_h_min -12
_diffrn_reflns_limit_k_max 17
_diffrn_reflns_limit_k_min -17
_diffrn_reflns_limit_l_max 28
_diffrn_reflns_limit_l_min -28
_diffrn_reflns_number 44364
_diffrn_reflns_theta_full 25.50
_diffrn_reflns_theta_max 25.50
_diffrn_reflns_theta_min 2.94
_exptl_absorpt_coefficient_mu 0.269
_exptl_absorpt_correction_T_max 0.948
_exptl_absorpt_correction_T_min 0.922
_exptl_absorpt_correction_type multi-scan
_exptl_absorpt_process_details 'Sortav (Blessing)'
_exptl_crystal_colour colorless
_exptl_crystal_density_diffrn 1.172
_exptl_crystal_density_method 'not measured'
_exptl_crystal_description block
_exptl_crystal_F_000 1290
_exptl_crystal_size_max 0.30
_exptl_crystal_size_mid 0.20
_exptl_crystal_size_min 0.20
_refine_diff_density_max 0.732
_refine_diff_density_min -0.442
_refine_diff_density_rms 0.054
_refine_ls_extinction_method none
_refine_ls_goodness_of_fit_ref 1.024
_refine_ls_hydrogen_treatment constr
_refine_ls_matrix_type full
_refine_ls_number_parameters 790
_refine_ls_number_reflns 12546
_refine_ls_number_restraints 13
_refine_ls_restrained_S_all 1.026
_refine_ls_R_factor_all 0.0811
_refine_ls_R_factor_gt 0.0485
_refine_ls_shift/su_max 0.001
_refine_ls_shift/su_mean 0.000
_refine_ls_structure_factor_coef Fsqd
_refine_ls_weighting_details 'calc w=1/[\s^2^(Fo^2^)+(0.0456P)^2^+2.2558P] where P=(Fo^2^+2Fc^2^)/3'
_refine_ls_weighting_scheme calc
_refine_ls_wR_factor_gt 0.1045
_refine_ls_wR_factor_ref 0.1187
_reflns_number_gt 8875
_reflns_number_total 12546
_reflns_threshold_expression >2sigma(I)
_cod_data_source_file ja5021348_si_006.cif
_cod_data_source_block compound5
_cod_depositor_comments 'Adding full bibliography for 4121549--4121556.cif.'
_cod_original_sg_symbol_H-M P-1
_cod_database_code 4121552

loop_
_symmetry_equiv_pos_as_xyz
'x, y, z'
'-x, -y, -z'

loop_
_atom_site_label
_atom_site_type_symbol
_atom_site_fract_x
_atom_site_fract_y
_atom_site_fract_z
_atom_site_U_iso_or_equiv
_atom_site_adp_type
_atom_site_occupancy
_atom_site_symmetry_multiplicity
_atom_site_calc_flag
_atom_site_refinement_flags
_atom_site_disorder_assembly
_atom_site_disorder_group
Mn1 Mn 0.19243(4) 0.64856(3) 0.278327(17) 0.02467(11) Uani 1 1 d . . .
Si1 Si 0.36900(6) 0.80120(4) 0.31100(3) 0.01734(15) Uani 1 1 d . . .
Mg1 Mg 0.25414(8) 0.39185(5) 0.28458(4) 0.02271(19) Uani 1 1 d . A .
O1 O 0.21360(18) 0.52241(11) 0.27858(8) 0.0320(4) Uani 1 1 d . . .
N1 N 0.22434(18) 0.77844(13) 0.28296(8) 0.0171(4) Uani 1 1 d . . .
C1 C 0.1166(2) 0.85253(15) 0.26120(9) 0.0156(5) Uani 1 1 d . . .
O2 O 0.41919(18) 0.35087(12) 0.23149(8) 0.0319(4) Uani 1 1 d D . .
N2 N 0.3166(2) 0.31553(13) 0.35847(9) 0.0236(5) Uani 1 1 d . . .
C2 C 0.1102(2) 0.88042(16) 0.20298(10) 0.0185(5) Uani 1 1 d . . .
N3 N 0.13136(19) 0.30353(13) 0.26588(8) 0.0209(4) Uani 1 1 d . . .
C3 C 0.0020(2) 0.95020(16) 0.18211(10) 0.0215(5) Uani 1 1 d . . .
H3 H 0.0013 0.9692 0.1430 0.026 Uiso 1 1 calc R . .
C4 C -0.1047(2) 0.99310(16) 0.21618(10) 0.0186(5) Uani 1 1 d . . .
C5 C -0.0989(2) 0.96486(16) 0.27323(10) 0.0177(5) Uani 1 1 d . . .
H5 H -0.1709 0.9930 0.2975 0.021 Uiso 1 1 calc R . .
C6 C 0.0083(2) 0.89685(15) 0.29612(9) 0.0165(5) Uani 1 1 d . . .
C7 C 0.0040(2) 0.86146(15) 0.35763(9) 0.0172(5) Uani 1 1 d . . .
H7 H 0.0988 0.8476 0.3722 0.021 Uiso 1 1 calc R . .
C8 C -0.0787(2) 0.93467(16) 0.39686(9) 0.0192(5) Uani 1 1 d . . .
C9 C -0.0255(3) 1.00833(17) 0.41498(10) 0.0240(6) Uani 1 1 d . . .
H9 H 0.0619 1.0121 0.4028 0.029 Uiso 1 1 calc R . .
C10 C -0.0971(3) 1.07590(18) 0.45026(11) 0.0308(6) Uani 1 1 d . . .
H10 H -0.0596 1.1262 0.4618 0.037 Uiso 1 1 calc R . .
C11 C -0.2232(3) 1.07077(19) 0.46892(11) 0.0336(7) Uani 1 1 d . . .
H11 H -0.2724 1.1172 0.4935 0.040 Uiso 1 1 calc R . .
C12 C -0.2774(3) 0.99845(19) 0.45187(11) 0.0331(6) Uani 1 1 d . . .
H12 H -0.3643 0.9948 0.4647 0.040 Uiso 1 1 calc R . .
C13 C -0.2060(2) 0.93056(18) 0.41601(11) 0.0261(6) Uani 1 1 d . . .
H13 H -0.2445 0.8808 0.4044 0.031 Uiso 1 1 calc R . .
C14 C -0.0386(2) 0.76786(16) 0.36090(10) 0.0197(5) Uani 1 1 d . . .
C15 C -0.0201(3) 0.71401(18) 0.41130(11) 0.0297(6) Uani 1 1 d . . .
H15 H 0.0179 0.7360 0.4436 0.036 Uiso 1 1 calc R . .
C16 C -0.0567(3) 0.6280(2) 0.41490(14) 0.0411(8) Uani 1 1 d . . .
H16 H -0.0437 0.5918 0.4497 0.049 Uiso 1 1 calc R . .
C17 C -0.1117(3) 0.59502(19) 0.36842(14) 0.0397(7) Uani 1 1 d . . .
H17 H -0.1356 0.5359 0.3709 0.048 Uiso 1 1 calc R . .
C18 C -0.1318(3) 0.64821(18) 0.31868(13) 0.0316(6) Uani 1 1 d . . .
H18 H -0.1704 0.6260 0.2866 0.038 Uiso 1 1 calc R . .
C19 C -0.0961(2) 0.73427(16) 0.31464(11) 0.0220(5) Uani 1 1 d . . .
H19 H -0.1112 0.7706 0.2799 0.026 Uiso 1 1 calc R . .
C20 C -0.2263(2) 1.06251(17) 0.19060(10) 0.0260(6) Uani 1 1 d . . .
H20 H -0.2860 1.0903 0.2226 0.031 Uiso 1 1 calc R . .
C21 C -0.1901(3) 1.14329(18) 0.15648(12) 0.0358(7) Uani 1 1 d . . .
H21A H -0.1454 1.1792 0.1815 0.054 Uiso 1 1 calc R . .
H21B H -0.2723 1.1850 0.1405 0.054 Uiso 1 1 calc R . .
H21C H -0.1292 1.1177 0.1254 0.054 Uiso 1 1 calc R . .
C22 C -0.3059(3) 1.0116(2) 0.15264(12) 0.0366(7) Uani 1 1 d . . .
H22A H -0.2511 0.9867 0.1197 0.055 Uiso 1 1 calc R . .
H22B H -0.3887 1.0561 0.1394 0.055 Uiso 1 1 calc R . .
H22C H -0.3290 0.9593 0.1745 0.055 Uiso 1 1 calc R . .
C23 C 0.2137(2) 0.82638(16) 0.16181(10) 0.0207(5) Uani 1 1 d . . .
H23 H 0.3012 0.8086 0.1831 0.025 Uiso 1 1 calc R . .
C24 C 0.2371(2) 0.88463(17) 0.10960(10) 0.0240(6) Uani 1 1 d . . .
C25 C 0.1595(3) 0.89102(19) 0.06053(11) 0.0309(6) Uani 1 1 d . . .
H25 H 0.0910 0.8571 0.0588 0.037 Uiso 1 1 calc R . .
C26 C 0.1810(3) 0.9466(2) 0.01383(12) 0.0406(7) Uani 1 1 d . . .
H26 H 0.1265 0.9511 -0.0194 0.049 Uiso 1 1 calc R . .
C27 C 0.2815(3) 0.9952(2) 0.01572(12) 0.0449(8) Uani 1 1 d . . .
H27 H 0.2965 1.0331 -0.0162 0.054 Uiso 1 1 calc R . .
C28 C 0.3593(3) 0.9883(2) 0.06388(12) 0.0438(8) Uani 1 1 d . . .
H28 H 0.4286 1.0216 0.0653 0.053 Uiso 1 1 calc R . .
C29 C 0.3375(3) 0.93346(19) 0.11030(11) 0.0319(6) Uani 1 1 d . . .
H29 H 0.3927 0.9292 0.1433 0.038 Uiso 1 1 calc R . .
C30 C 0.1804(3) 0.73379(17) 0.14526(10) 0.0238(6) Uani 1 1 d . . .
C31 C 0.0615(3) 0.7096(2) 0.16030(11) 0.0343(7) Uani 1 1 d . . .
H31 H -0.0031 0.7513 0.1825 0.041 Uiso 1 1 calc R . .
C32 C 0.0358(3) 0.6251(2) 0.14331(13) 0.0446(8) Uani 1 1 d . . .
H32 H -0.0454 0.6091 0.1547 0.054 Uiso 1 1 calc R . .
C33 C 0.1255(3) 0.5647(2) 0.11040(13) 0.0445(8) Uani 1 1 d . . .
H33 H 0.1067 0.5074 0.0985 0.053 Uiso 1 1 calc R . .
C34 C 0.2437(3) 0.5880(2) 0.09476(13) 0.0429(8) Uani 1 1 d . . .
H34 H 0.3066 0.5466 0.0717 0.051 Uiso 1 1 calc R . .
C35 C 0.2716(3) 0.67104(18) 0.11226(12) 0.0336(7) Uani 1 1 d . . .
H35 H 0.3544 0.6855 0.1016 0.040 Uiso 1 1 calc R . .
C36 C 0.5233(2) 0.71021(17) 0.28794(11) 0.0255(6) Uani 1 1 d . . .
H36 H 0.6022 0.7320 0.3027 0.031 Uiso 1 1 calc R . .
C37 C 0.5410(3) 0.7061(2) 0.22334(12) 0.0383(7) Uani 1 1 d . . .
H37A H 0.6304 0.6670 0.2145 0.058 Uiso 1 1 calc R . .
H37B H 0.5322 0.7701 0.2072 0.058 Uiso 1 1 calc R . .
H37C H 0.4718 0.6784 0.2067 0.058 Uiso 1 1 calc R . .
C38 C 0.5385(3) 0.60987(18) 0.31293(13) 0.0359(7) Uani 1 1 d . . .
H38A H 0.4574 0.5878 0.3043 0.054 Uiso 1 1 calc R . .
H38B H 0.5507 0.6100 0.3544 0.054 Uiso 1 1 calc R . .
H38C H 0.6171 0.5675 0.2961 0.054 Uiso 1 1 calc R . .
C39 C 0.3865(2) 0.92288(16) 0.28556(10) 0.0209(5) Uani 1 1 d . . .
H39 H 0.3506 0.9323 0.2456 0.025 Uiso 1 1 calc R . .
C40 C 0.3003(3) 1.00247(17) 0.32007(11) 0.0266(6) Uani 1 1 d . . .
H40A H 0.3305 0.9954 0.3600 0.040 Uiso 1 1 calc R . .
H40B H 0.2057 0.9993 0.3181 0.040 Uiso 1 1 calc R . .
H40C H 0.3094 1.0637 0.3043 0.040 Uiso 1 1 calc R . .
C41 C 0.5312(3) 0.93552(19) 0.28279(12) 0.0333(6) Uani 1 1 d . . .
H41A H 0.5309 0.9975 0.2652 0.050 Uiso 1 1 calc R . .
H41B H 0.5863 0.8857 0.2599 0.050 Uiso 1 1 calc R . .
H41C H 0.5687 0.9315 0.3215 0.050 Uiso 1 1 calc R . .
C42 C 0.3691(2) 0.80052(17) 0.39194(10) 0.0216(5) Uani 1 1 d . . .
H42 H 0.2977 0.8569 0.4029 0.026 Uiso 1 1 calc R . .
C43 C 0.5008(3) 0.8135(2) 0.41823(11) 0.0335(7) Uani 1 1 d . . .
H43A H 0.4934 0.8132 0.4599 0.050 Uiso 1 1 calc R . .
H43B H 0.5175 0.8739 0.4046 0.050 Uiso 1 1 calc R . .
H43C H 0.5756 0.7617 0.4070 0.050 Uiso 1 1 calc R . .
C44 C 0.3311(3) 0.71470(18) 0.42086(11) 0.0301(6) Uani 1 1 d . . .
H44A H 0.4071 0.6594 0.4186 0.045 Uiso 1 1 calc R . .
H44B H 0.2526 0.7020 0.4014 0.045 Uiso 1 1 calc R . .
H44C H 0.3092 0.7279 0.4610 0.045 Uiso 1 1 calc R . .
C45 C 0.2916(3) 0.2200(2) 0.44390(12) 0.0399(7) Uani 1 1 d . . .
H45A H 0.3779 0.1734 0.4414 0.060 Uiso 1 1 calc R A .
H45B H 0.2233 0.1894 0.4597 0.060 Uiso 1 1 calc R . .
H45C H 0.3017 0.2708 0.4688 0.060 Uiso 1 1 calc R . .
C46 C 0.2484(3) 0.26081(17) 0.38532(11) 0.0260(6) Uani 1 1 d . A .
C47 C 0.1365(3) 0.23641(17) 0.36121(11) 0.0262(6) Uani 1 1 d . . .
H47 H 0.0868 0.2057 0.3866 0.031 Uiso 1 1 calc R A .
C48 C 0.0875(2) 0.25067(16) 0.30526(10) 0.0223(5) Uani 1 1 d . A .
C49 C -0.0192(3) 0.19952(18) 0.28957(11) 0.0294(6) Uani 1 1 d . . .
H49A H -0.0988 0.2453 0.2744 0.044 Uiso 1 1 calc R A .
H49B H -0.0442 0.1669 0.3236 0.044 Uiso 1 1 calc R . .
H49C H 0.0161 0.1532 0.2605 0.044 Uiso 1 1 calc R . .
C50 C 0.4392(2) 0.32813(16) 0.38302(10) 0.0243(6) Uani 1 1 d . A .
C51 C 0.4364(3) 0.40924(17) 0.41363(10) 0.0240(6) Uani 1 1 d . . .
C52 C 0.5585(3) 0.42596(18) 0.43172(10) 0.0265(6) Uani 1 1 d . A .
H52 H 0.5573 0.4812 0.4524 0.032 Uiso 1 1 calc R . .
C53 C 0.6813(3) 0.36477(18) 0.42052(11) 0.0286(6) Uani 1 1 d . . .
C54 C 0.6795(3) 0.28440(19) 0.39055(11) 0.0331(7) Uani 1 1 d . A .
H54 H 0.7626 0.2413 0.3828 0.040 Uiso 1 1 calc R . .
C55 C 0.5616(3) 0.26443(18) 0.37157(11) 0.0313(6) Uani 1 1 d . . .
C56 C 0.5646(3) 0.1765(2) 0.33858(14) 0.0459(8) Uani 1 1 d . A .
H56A H 0.5212 0.1343 0.3610 0.069 Uiso 1 1 calc R . .
H56B H 0.6583 0.1440 0.3311 0.069 Uiso 1 1 calc R . .
H56C H 0.5164 0.1941 0.3023 0.069 Uiso 1 1 calc R . .
C57 C 0.8126(3) 0.3823(2) 0.44102(12) 0.0387(7) Uani 1 1 d . A .
H57A H 0.8416 0.3443 0.4760 0.058 Uiso 1 1 calc R . .
H57B H 0.8004 0.4495 0.4489 0.058 Uiso 1 1 calc R . .
H57C H 0.8812 0.3645 0.4115 0.058 Uiso 1 1 calc R . .
C58 C 0.3045(3) 0.47539(18) 0.42694(11) 0.0305(6) Uani 1 1 d . A .
H58A H 0.3201 0.5253 0.4513 0.046 Uiso 1 1 calc R . .
H58B H 0.2464 0.4404 0.4469 0.046 Uiso 1 1 calc R . .
H58C H 0.2606 0.5038 0.3913 0.046 Uiso 1 1 calc R . .
C59 C 0.0809(2) 0.30421(17) 0.20885(10) 0.0228(5) Uani 1 1 d . A .
C60 C 0.1416(3) 0.23535(18) 0.17076(11) 0.0288(6) Uani 1 1 d . . .
C61 C 0.0923(3) 0.2403(2) 0.11527(12) 0.0401(7) Uani 1 1 d . A .
H61 H 0.1332 0.1929 0.0895 0.048 Uiso 1 1 calc R . .
C62 C -0.0144(3) 0.3120(2) 0.09662(12) 0.0428(8) Uani 1 1 d . . .
C63 C -0.0717(3) 0.3805(2) 0.13473(12) 0.0377(7) Uani 1 1 d . A .
H63 H -0.1448 0.4305 0.1223 0.045 Uiso 1 1 calc R . .
C64 C -0.0257(3) 0.37863(17) 0.19040(11) 0.0277(6) Uani 1 1 d . . .
C65 C -0.0886(3) 0.45355(19) 0.23139(13) 0.0384(7) Uani 1 1 d . A .
H65A H -0.1598 0.5010 0.2118 0.058 Uiso 1 1 calc R . .
H65B H -0.0198 0.4839 0.2456 0.058 Uiso 1 1 calc R . .
H65C H -0.1274 0.4246 0.2635 0.058 Uiso 1 1 calc R . .
C66 C -0.0696(4) 0.3136(3) 0.03672(14) 0.0737(12) Uani 1 1 d . A .
H66A H -0.0105 0.2644 0.0147 0.111 Uiso 1 1 calc R . .
H66B H -0.0739 0.3756 0.0183 0.111 Uiso 1 1 calc R . .
H66C H -0.1602 0.3020 0.0383 0.111 Uiso 1 1 calc R . .
C67 C 0.2569(3) 0.1550(2) 0.18936(13) 0.0423(8) Uani 1 1 d . A .
H67A H 0.3122 0.1772 0.2175 0.063 Uiso 1 1 calc R . .
H67B H 0.3121 0.1318 0.1562 0.063 Uiso 1 1 calc R . .
H67C H 0.2215 0.1037 0.2065 0.063 Uiso 1 1 calc R . .
C68 C 0.5347(4) 0.3901(5) 0.24344(19) 0.0391(12) Uani 0.769(9) 1 d P A 3
H68A H 0.6178 0.3394 0.2489 0.047 Uiso 0.769(9) 1 calc PR A 3
H68B H 0.5193 0.4288 0.2779 0.047 Uiso 0.769(9) 1 calc PR A 3
C69 C 0.5442(6) 0.4504(4) 0.19079(19) 0.0487(15) Uani 0.769(9) 1 d P A 3
H69A H 0.4756 0.5112 0.1910 0.058 Uiso 0.769(9) 1 calc PR A 3
H69B H 0.6348 0.4630 0.1870 0.058 Uiso 0.769(9) 1 calc PR A 3
C70 C 0.5170(4) 0.3889(4) 0.14452(17) 0.0330(13) Uani 0.769(9) 1 d P A 3
H70A H 0.5996 0.3411 0.1348 0.040 Uiso 0.769(9) 1 calc PR A 3
H70B H 0.4822 0.4270 0.1097 0.040 Uiso 0.769(9) 1 calc PR A 3
C71 C 0.4125(5) 0.3428(5) 0.16977(17) 0.0509(16) Uani 0.769(9) 1 d P A 3
H71A H 0.3217 0.3749 0.1553 0.061 Uiso 0.769(9) 1 calc PR A 3
H71B H 0.4313 0.2755 0.1595 0.061 Uiso 0.769(9) 1 calc PR A 3
C72 C 0.5218(9) 0.2669(7) 0.0149(4) 0.086(3) Uiso 0.489(6) 1 d PD B 1
H72A H 0.5489 0.2321 -0.0200 0.128 Uiso 0.489(6) 1 calc PR B 1
H72B H 0.5603 0.2274 0.0482 0.128 Uiso 0.489(6) 1 calc PR B 1
H72C H 0.5545 0.3249 0.0139 0.128 Uiso 0.489(6) 1 calc PR B 1
C73 C 0.3675(9) 0.2923(9) 0.0192(6) 0.128(5) Uiso 0.489(6) 1 d PD B 1
H73A H 0.3328 0.2361 0.0111 0.154 Uiso 0.489(6) 1 calc PR B 1
H73B H 0.3406 0.3118 0.0585 0.154 Uiso 0.489(6) 1 calc PR B 1
C74 C 0.306(3) 0.3727(12) -0.0232(5) 0.242(13) Uiso 0.489(6) 1 d PD B 1
H74C H 0.2105 0.4002 -0.0145 0.291 Uiso 0.489(6) 1 calc PR B 1
H74D H 0.3562 0.4232 -0.0229 0.291 Uiso 0.489(6) 1 calc PR B 1
C75 C 0.3213(11) 0.3242(6) -0.0802(5) 0.098(3) Uiso 0.489(6) 1 d PD B 1
H75C H 0.4184 0.3105 -0.0895 0.118 Uiso 0.489(6) 1 calc PR B 1
H75D H 0.2750 0.3723 -0.1088 0.118 Uiso 0.489(6) 1 calc PR B 1
C76 C 0.2753(9) 0.2345(5) -0.0919(4) 0.076(3) Uiso 0.489(6) 1 d PD B 1
H76D H 0.3422 0.1795 -0.0766 0.114 Uiso 0.489(6) 1 calc PR B 1
H76E H 0.2659 0.2287 -0.1331 0.114 Uiso 0.489(6) 1 calc PR B 1
H76F H 0.1884 0.2374 -0.0734 0.114 Uiso 0.489(6) 1 calc PR B 1
C68A C 0.5530(10) 0.3479(16) 0.2463(7) 0.062(7) Uiso 0.231(9) 1 d PD A 4
H68C H 0.6065 0.2819 0.2508 0.074 Uiso 0.231(9) 1 calc PR A 4
H68D H 0.5575 0.3810 0.2823 0.074 Uiso 0.231(9) 1 calc PR A 4
C69A C 0.6031(16) 0.3984(12) 0.1966(5) 0.034(4) Uiso 0.231(9) 1 d PD A 4
H69C H 0.6958 0.3652 0.1861 0.041 Uiso 0.231(9) 1 calc PR A 4
H69D H 0.6026 0.4642 0.2061 0.041 Uiso 0.231(9) 1 calc PR A 4
C70A C 0.5055(18) 0.397(4) 0.1482(8) 0.16(2) Uiso 0.231(9) 1 d PD A 4
H70C H 0.5335 0.3379 0.1265 0.194 Uiso 0.231(9) 1 calc PR A 4
H70D H 0.4981 0.4519 0.1217 0.194 Uiso 0.231(9) 1 calc PR A 4
C71A C 0.3738(14) 0.4006(13) 0.1793(5) 0.043(4) Uiso 0.231(9) 1 d PD A 4
H71C H 0.3249 0.4667 0.1860 0.051 Uiso 0.231(9) 1 calc PR A 4
H71D H 0.3147 0.3688 0.1578 0.051 Uiso 0.231(9) 1 calc PR A 4
C72A C 0.4774(12) 0.2208(9) 0.0257(4) 0.118(4) Uiso 0.511(6) 1 d PD B 2
H72D H 0.5593 0.1696 0.0265 0.178 Uiso 0.511(6) 1 calc PR B 2
H72E H 0.4178 0.2103 0.0568 0.178 Uiso 0.511(6) 1 calc PR B 2
H72F H 0.5014 0.2814 0.0306 0.178 Uiso 0.511(6) 1 calc PR B 2
C73A C 0.4073(9) 0.2227(7) -0.0297(4) 0.092(3) Uiso 0.511(6) 1 d PD B 2
H73C H 0.4698 0.2358 -0.0594 0.110 Uiso 0.511(6) 1 calc PR B 2
H73D H 0.3982 0.1574 -0.0354 0.110 Uiso 0.511(6) 1 calc PR B 2
C74A C 0.2754(11) 0.2853(7) -0.0431(6) 0.152(5) Uiso 0.511(6) 1 d PD B 2
H74A H 0.2042 0.2580 -0.0257 0.182 Uiso 0.511(6) 1 calc PR B 2
H74B H 0.2616 0.2888 -0.0850 0.182 Uiso 0.511(6) 1 calc PR B 2
C75A C 0.2616(11) 0.3850(6) -0.0214(4) 0.079(3) Uiso 0.511(6) 1 d PD B 2
H75A H 0.1698 0.4235 -0.0300 0.095 Uiso 0.511(6) 1 calc PR B 2
H75B H 0.2743 0.3819 0.0205 0.095 Uiso 0.511(6) 1 calc PR B 2
C76A C 0.3639(12) 0.4314(8) -0.0489(5) 0.137(5) Uiso 0.511(6) 1 d PD B 2
H76A H 0.4497 0.4114 -0.0283 0.206 Uiso 0.511(6) 1 calc PR B 2
H76B H 0.3316 0.5003 -0.0476 0.206 Uiso 0.511(6) 1 calc PR B 2
H76C H 0.3767 0.4128 -0.0888 0.206 Uiso 0.511(6) 1 calc PR B 2

loop_
_atom_site_aniso_label
_atom_site_aniso_U_11
_atom_site_aniso_U_22
_atom_site_aniso_U_33
_atom_site_aniso_U_23
_atom_site_aniso_U_13
_atom_site_aniso_U_12
Mn1 0.0249(2) 0.0159(2) 0.0334(2) 0.00037(16) -0.00768(17) -0.00539(16)
Si1 0.0148(3) 0.0174(3) 0.0196(3) 0.0002(3) -0.0010(3) -0.0034(3)
Mg1 0.0226(5) 0.0162(4) 0.0294(5) 0.0005(3) -0.0049(4) -0.0047(3)
O1 0.0354(11) 0.0179(9) 0.0427(12) 0.0013(8) -0.0113(9) -0.0064(8)
N1 0.0163(11) 0.0157(10) 0.0184(10) 0.0007(8) -0.0022(8) -0.0021(8)
C1 0.0144(12) 0.0135(11) 0.0197(12) -0.0002(9) -0.0024(9) -0.0050(10)
O2 0.0307(11) 0.0336(10) 0.0337(11) 0.0006(8) 0.0011(8) -0.0126(9)
N2 0.0248(12) 0.0177(11) 0.0268(12) -0.0024(9) -0.0082(9) -0.0020(9)
C2 0.0160(13) 0.0198(12) 0.0204(13) -0.0002(10) 0.0010(10) -0.0053(10)
N3 0.0224(11) 0.0173(10) 0.0224(11) -0.0008(8) -0.0008(9) -0.0037(9)
C3 0.0256(14) 0.0225(13) 0.0155(12) 0.0026(10) -0.0007(10) -0.0042(11)
C4 0.0168(13) 0.0168(12) 0.0212(13) 0.0011(10) -0.0030(10) -0.0023(10)
C5 0.0153(12) 0.0183(12) 0.0193(13) -0.0021(10) 0.0015(9) -0.0035(10)
C6 0.0186(13) 0.0159(12) 0.0168(12) 0.0001(9) -0.0012(9) -0.0075(10)
C7 0.0137(12) 0.0203(12) 0.0172(12) 0.0009(10) -0.0032(9) -0.0036(10)
C8 0.0192(13) 0.0236(13) 0.0134(12) 0.0038(10) -0.0033(9) -0.0032(10)
C9 0.0264(14) 0.0243(13) 0.0215(13) 0.0016(11) 0.0011(11) -0.0067(11)
C10 0.0420(17) 0.0238(14) 0.0272(15) -0.0017(11) 0.0017(12) -0.0088(13)
C11 0.0416(18) 0.0293(15) 0.0247(15) -0.0042(12) 0.0063(12) 0.0023(13)
C12 0.0258(15) 0.0408(17) 0.0309(15) -0.0010(13) 0.0094(12) -0.0043(13)
C13 0.0201(14) 0.0308(14) 0.0272(14) -0.0025(11) 0.0016(11) -0.0055(11)
C14 0.0117(12) 0.0195(12) 0.0271(14) 0.0017(10) 0.0018(10) -0.0024(10)
C15 0.0265(15) 0.0310(15) 0.0324(16) 0.0101(12) -0.0031(12) -0.0095(12)
C16 0.0364(17) 0.0340(16) 0.052(2) 0.0249(14) -0.0045(14) -0.0108(14)
C17 0.0320(17) 0.0244(15) 0.066(2) 0.0075(14) -0.0004(15) -0.0131(13)
C18 0.0214(15) 0.0239(14) 0.0505(18) -0.0065(13) 0.0017(12) -0.0068(12)
C19 0.0153(13) 0.0210(13) 0.0286(14) -0.0011(11) 0.0021(10) -0.0021(10)
C20 0.0236(14) 0.0287(14) 0.0206(13) 0.0018(11) -0.0015(10) 0.0036(11)
C21 0.0406(18) 0.0271(15) 0.0354(16) 0.0051(12) -0.0122(13) 0.0002(13)
C22 0.0244(15) 0.0515(18) 0.0334(16) 0.0083(14) -0.0077(12) -0.0093(14)
C23 0.0170(13) 0.0242(13) 0.0190(13) -0.0004(10) -0.0009(10) -0.0012(10)
C24 0.0238(14) 0.0257(14) 0.0206(13) -0.0054(11) 0.0055(10) -0.0014(11)
C25 0.0305(16) 0.0404(16) 0.0226(14) -0.0004(12) 0.0015(11) -0.0100(13)
C26 0.0499(19) 0.0521(19) 0.0194(15) 0.0035(13) -0.0008(13) -0.0116(16)
C27 0.064(2) 0.0504(19) 0.0239(16) 0.0044(14) 0.0091(15) -0.0226(17)
C28 0.056(2) 0.055(2) 0.0310(17) -0.0062(14) 0.0125(15) -0.0335(17)
C29 0.0369(17) 0.0406(16) 0.0218(14) -0.0060(12) 0.0033(12) -0.0153(13)
C30 0.0264(14) 0.0251(13) 0.0185(13) 0.0011(10) -0.0031(10) -0.0034(11)
C31 0.0371(17) 0.0396(17) 0.0291(15) -0.0065(13) 0.0029(12) -0.0142(14)
C32 0.058(2) 0.0490(19) 0.0364(18) -0.0031(15) -0.0021(15) -0.0309(17)
C33 0.069(2) 0.0284(16) 0.0385(18) -0.0040(14) -0.0117(16) -0.0155(16)
C34 0.051(2) 0.0314(16) 0.0401(18) -0.0089(13) -0.0060(15) 0.0026(15)
C35 0.0328(16) 0.0289(15) 0.0364(16) -0.0055(12) -0.0010(12) -0.0012(13)
C36 0.0198(14) 0.0236(13) 0.0316(15) -0.0033(11) -0.0014(11) -0.0020(11)
C37 0.0262(16) 0.0433(17) 0.0372(17) -0.0075(14) 0.0009(12) 0.0091(13)
C38 0.0247(15) 0.0256(15) 0.0548(19) 0.0001(13) -0.0020(13) -0.0008(12)
C39 0.0204(13) 0.0206(13) 0.0222(13) 0.0026(10) 0.0003(10) -0.0061(10)
C40 0.0280(15) 0.0189(13) 0.0335(15) -0.0002(11) 0.0011(11) -0.0071(11)
C41 0.0294(16) 0.0326(15) 0.0412(17) 0.0021(13) 0.0063(12) -0.0144(13)
C42 0.0162(13) 0.0267(13) 0.0221(13) 0.0009(10) -0.0022(10) -0.0055(11)
C43 0.0278(15) 0.0481(17) 0.0272(15) 0.0015(13) -0.0093(12) -0.0144(13)
C44 0.0290(15) 0.0344(15) 0.0267(15) 0.0096(12) -0.0055(11) -0.0084(12)
C45 0.053(2) 0.0355(16) 0.0317(16) 0.0055(13) -0.0110(14) -0.0110(15)
C46 0.0327(15) 0.0184(13) 0.0241(14) -0.0013(11) -0.0029(11) -0.0005(11)
C47 0.0306(15) 0.0243(14) 0.0236(14) 0.0003(11) 0.0027(11) -0.0064(12)
C48 0.0227(14) 0.0161(12) 0.0272(14) -0.0041(10) 0.0013(11) -0.0025(10)
C49 0.0305(15) 0.0306(15) 0.0299(15) 0.0001(12) 0.0017(12) -0.0130(12)
C50 0.0266(15) 0.0190(13) 0.0247(14) 0.0020(11) -0.0086(11) -0.0009(11)
C51 0.0284(15) 0.0204(13) 0.0214(13) 0.0022(10) -0.0055(11) -0.0028(11)
C52 0.0341(16) 0.0239(14) 0.0223(14) 0.0023(11) -0.0059(11) -0.0089(12)
C53 0.0279(15) 0.0336(15) 0.0242(14) 0.0104(12) -0.0047(11) -0.0084(12)
C54 0.0248(15) 0.0356(16) 0.0328(16) 0.0025(13) -0.0027(12) 0.0047(12)
C55 0.0335(16) 0.0245(14) 0.0314(15) -0.0041(12) -0.0066(12) 0.0024(12)
C56 0.0439(19) 0.0299(16) 0.055(2) -0.0128(14) -0.0125(15) 0.0100(14)
C57 0.0333(17) 0.0494(18) 0.0358(17) 0.0158(14) -0.0067(13) -0.0167(14)
C58 0.0318(16) 0.0257(14) 0.0316(15) -0.0061(12) -0.0063(12) -0.0016(12)
C59 0.0241(14) 0.0238(13) 0.0233(13) 0.0024(11) -0.0013(10) -0.0119(11)
C60 0.0330(16) 0.0293(14) 0.0265(15) -0.0012(11) 0.0040(12) -0.0123(12)
C61 0.051(2) 0.0498(19) 0.0250(15) -0.0078(14) 0.0071(14) -0.0232(16)
C62 0.050(2) 0.059(2) 0.0263(16) 0.0068(15) -0.0081(14) -0.0286(17)
C63 0.0355(17) 0.0389(17) 0.0408(18) 0.0104(14) -0.0158(13) -0.0142(14)
C64 0.0261(15) 0.0250(14) 0.0342(16) 0.0044(11) -0.0069(12) -0.0114(12)
C65 0.0290(16) 0.0292(15) 0.0533(19) -0.0034(13) -0.0150(13) 0.0008(13)
C66 0.082(3) 0.115(3) 0.0316(19) 0.005(2) -0.0139(18) -0.038(3)
C67 0.052(2) 0.0326(16) 0.0376(18) -0.0047(13) 0.0098(14) -0.0007(15)
C68 0.026(2) 0.049(4) 0.048(3) -0.006(2) -0.0022(17) -0.017(2)
C69 0.046(3) 0.053(3) 0.056(3) -0.001(2) 0.009(2) -0.029(3)
C70 0.025(2) 0.041(2) 0.031(2) 0.0071(17) 0.0069(15) -0.0042(17)
C71 0.065(3) 0.069(4) 0.033(2) -0.013(2) 0.012(2) -0.041(3)

loop_
_atom_type_symbol
_atom_type_description
_atom_type_scat_dispersion_real
_atom_type_scat_dispersion_imag
_atom_type_scat_source
C C 0.0033 0.0016 'International Tables Vol C Tables 4.2.6.8 and 6.1.1.4'
H H 0.0000 0.0000 'International Tables Vol C Tables 4.2.6.8 and 6.1.1.4'
N N 0.0061 0.0033 'International Tables Vol C Tables 4.2.6.8 and 6.1.1.4'
O O 0.0106 0.0060 'International Tables Vol C Tables 4.2.6.8 and 6.1.1.4'
Mg Mg 0.0486 0.0363 'International Tables Vol C Tables 4.2.6.8 and 6.1.1.4'
Si Si 0.0817 0.0704 'International Tables Vol C Tables 4.2.6.8 and 6.1.1.4'
Mn Mn 0.3368 0.7283 'International Tables Vol C Tables 4.2.6.8 and 6.1.1.4'

loop_
_geom_angle_atom_site_label_1
_geom_angle_atom_site_label_2
_geom_angle_atom_site_label_3
_geom_angle
O1 Mn1 N1 163.85(8)
N1 Si1 C36 110.88(10)
N1 Si1 C42 112.75(10)
C36 Si1 C42 107.57(11)
N1 Si1 C39 110.06(10)
C36 Si1 C39 108.53(11)
C42 Si1 C39 106.88(11)
O1 Mg1 N2 124.11(9)
O1 Mg1 N3 127.72(9)
N2 Mg1 N3 90.66(8)
O1 Mg1 O2 103.66(8)
N2 Mg1 O2 102.73(8)
N3 Mg1 O2 104.71(8)
Mn1 O1 Mg1 172.80(11)
C1 N1 Si1 121.78(14)
C1 N1 Mn1 114.63(14)
Si1 N1 Mn1 123.59(10)
C2 C1 C6 117.2(2)
C2 C1 N1 120.98(19)
C6 C1 N1 121.7(2)
C68A O2 C71A 115.1(8)
C68A O2 C71 108.0(7)
C71A O2 C71 35.4(7)
C68A O2 C68 24.1(8)
C71A O2 C68 99.8(6)
C71 O2 C68 107.1(3)
C68A O2 Mg1 125.3(8)
C71A O2 Mg1 102.8(7)
C71 O2 Mg1 125.2(2)
C68 O2 Mg1 116.1(2)
C46 N2 C50 119.6(2)
C46 N2 Mg1 124.42(17)
C50 N2 Mg1 115.93(16)
C3 C2 C1 120.2(2)
C3 C2 C23 119.8(2)
C1 C2 C23 119.6(2)
C48 N3 C59 117.75(19)
C48 N3 Mg1 123.00(16)
C59 N3 Mg1 119.03(14)
C4 C3 C2 122.6(2)
C5 C4 C3 117.1(2)
C5 C4 C20 122.0(2)
C3 C4 C20 120.8(2)
C4 C5 C6 122.3(2)
C5 C6 C1 120.6(2)
C5 C6 C7 120.3(2)
C1 C6 C7 118.82(19)
C6 C7 C8 113.78(18)
C6 C7 C14 111.20(18)
C8 C7 C14 112.45(19)
C13 C8 C9 118.0(2)
C13 C8 C7 122.5(2)
C9 C8 C7 119.4(2)
C10 C9 C8 121.1(2)
C9 C10 C11 120.1(2)
C12 C11 C10 119.7(2)
C11 C12 C13 120.4(2)
C12 C13 C8 120.6(2)
C15 C14 C19 118.3(2)
C15 C14 C7 119.7(2)
C19 C14 C7 122.0(2)
C14 C15 C16 120.5(3)
C17 C16 C15 120.5(3)
C18 C17 C16 119.4(3)
C17 C18 C19 120.6(3)
C18 C19 C14 120.6(2)
C4 C20 C21 113.2(2)
C4 C20 C22 110.4(2)
C21 C20 C22 109.3(2)
C24 C23 C2 113.88(19)
C24 C23 C30 111.66(19)
C2 C23 C30 111.41(19)
C29 C24 C25 118.2(2)
C29 C24 C23 120.0(2)
C25 C24 C23 121.8(2)
C24 C25 C26 120.7(3)
C27 C26 C25 120.1(3)
C28 C27 C26 119.5(3)
C27 C28 C29 120.4(3)
C28 C29 C24 121.2(3)
C31 C30 C35 117.7(2)
C31 C30 C23 123.2(2)
C35 C30 C23 119.0(2)
C30 C31 C32 120.7(3)
C33 C32 C31 121.0(3)
C32 C33 C34 119.0(3)
C33 C34 C35 120.6(3)
C34 C35 C30 121.0(3)
C37 C36 C38 109.3(2)
C37 C36 Si1 113.70(18)
C38 C36 Si1 116.03(18)
C40 C39 C41 109.1(2)
C40 C39 Si1 112.55(16)
C41 C39 Si1 115.43(17)
C44 C42 C43 109.3(2)
C44 C42 Si1 114.92(17)
C43 C42 Si1 113.91(17)
N2 C46 C47 122.9(2)
N2 C46 C45 120.1(2)
C47 C46 C45 116.9(2)
C48 C47 C46 129.3(2)
N3 C48 C47 124.1(2)
N3 C48 C49 119.5(2)
C47 C48 C49 116.4(2)
C51 C50 C55 120.6(2)
C51 C50 N2 119.0(2)
C55 C50 N2 120.1(2)
C50 C51 C52 118.4(2)
C50 C51 C58 120.0(2)
C52 C51 C58 121.5(2)
C53 C52 C51 122.3(2)
C52 C53 C54 117.4(2)
C52 C53 C57 122.1(2)
C54 C53 C57 120.5(2)
C55 C54 C53 122.7(2)
C54 C55 C50 118.5(2)
C54 C55 C56 120.8(2)
C50 C55 C56 120.6(2)
C60 C59 C64 119.9(2)
C60 C59 N3 120.9(2)
C64 C59 N3 119.1(2)
C61 C60 C59 119.2(3)
C61 C60 C67 119.9(2)
C59 C60 C67 121.0(2)
C62 C61 C60 121.8(3)
C61 C62 C63 118.2(3)
C61 C62 C66 120.8(3)
C63 C62 C66 121.0(3)
C62 C63 C64 122.0(3)
C63 C64 C59 118.9(2)
C63 C64 C65 121.5(2)
C59 C64 C65 119.5(2)
O2 C68 C69 103.5(3)
C70 C69 C68 101.6(4)
C69 C70 C71 103.8(3)
O2 C71 C70 106.8(3)
C74 C73 C72 110.5(14)
C75 C74 C73 103.1(12)
C74 C75 C76 124.4(12)
O2 C68A C69A 103.7(9)
C68A C69A C70A 105.0(16)
C69A C70A C71A 102.7(13)
O2 C71A C70A 101.9(16)
C74A C73A C72A 123.6(10)
C73A C74A C75A 112.6(9)
C76A C75A C74A 111.1(9)

loop_
_geom_bond_atom_site_label_1
_geom_bond_atom_site_label_2
_geom_bond_distance
Mn1 O1 1.7986(16)
Mn1 N1 2.0009(18)
Si1 N1 1.7253(19)
Si1 C36 1.893(2)
Si1 C42 1.897(2)
Si1 C39 1.902(2)
Mg1 O1 1.8490(18)
Mg1 N2 2.048(2)
Mg1 N3 2.055(2)
Mg1 O2 2.0755(19)
N1 C1 1.429(3)
C1 C2 1.409(3)
C1 C6 1.415(3)
O2 C68A 1.402(8)
O2 C71A 1.424(7)
O2 C71 1.458(4)
O2 C68 1.460(4)
N2 C46 1.323(3)
N2 C50 1.433(3)
C2 C3 1.390(3)
C2 C23 1.521(3)
N3 C48 1.329(3)
N3 C59 1.432(3)
C3 C4 1.386(3)
C4 C5 1.384(3)
C4 C20 1.515(3)
C5 C6 1.387(3)
C6 C7 1.521(3)
C7 C8 1.524(3)
C7 C14 1.527(3)
C8 C13 1.390(3)
C8 C9 1.390(3)
C9 C10 1.376(3)
C10 C11 1.379(4)
C11 C12 1.371(4)
C12 C13 1.386(4)
C14 C15 1.386(3)
C14 C19 1.390(3)
C15 C16 1.390(4)
C16 C17 1.377(4)
C17 C18 1.368(4)
C18 C19 1.387(3)
C20 C21 1.520(4)
C20 C22 1.528(4)
C23 C24 1.519(3)
C23 C30 1.528(3)
C24 C29 1.381(3)
C24 C25 1.386(3)
C25 C26 1.390(4)
C26 C27 1.380(4)
C27 C28 1.369(4)
C28 C29 1.380(4)
C30 C31 1.385(4)
C30 C35 1.392(4)
C31 C32 1.388(4)
C32 C33 1.366(4)
C33 C34 1.376(4)
C34 C35 1.381(4)
C36 C37 1.526(4)
C36 C38 1.531(3)
C39 C40 1.531(3)
C39 C41 1.533(3)
C42 C44 1.534(3)
C42 C43 1.536(3)
C45 C46 1.504(4)
C46 C47 1.399(4)
C47 C48 1.396(3)
C48 C49 1.512(3)
C50 C51 1.395(3)
C50 C55 1.400(3)
C51 C52 1.395(3)
C51 C58 1.498(3)
C52 C53 1.386(4)
C53 C54 1.387(4)
C53 C57 1.506(4)
C54 C55 1.382(4)
C55 C56 1.510(4)
C59 C60 1.394(3)
C59 C64 1.401(3)
C60 C61 1.389(4)
C60 C67 1.504(4)
C61 C62 1.380(4)
C62 C63 1.383(4)
C62 C66 1.511(4)
C63 C64 1.385(4)
C64 C65 1.502(4)
C68 C69 1.509(6)
C69 C70 1.494(7)
C70 C71 1.503(6)
C72 C73 1.535(7)
C73 C74 1.528(8)
C74 C75 1.521(8)
C75 C76 1.522(7)
C68A C69A 1.513(8)
C69A C70A 1.516(8)
C70A C71A 1.520(8)
C72A C73A 1.480(7)
C73A C74A 1.465(7)
C74A C75A 1.528(7)
C75A C76A 1.508(7)
